data_7153248
loop_
_publ_author_name
'Willy, Benjamin'
'Frank, Walter'
'M\"uller, Thomas J J'

_publ_section_title
;
 Microwave-assisted three-component coupling-addition-S(N)Ar (CASNAR)
 sequences to annelated 4H-thiopyran-4-ones.
;
_journal_issue 1
_journal_name_full 'Organic &amp; biomolecular chemistry'
_journal_page_first 90
_journal_page_last 95
_journal_paper_doi 10.1039/b917627f
_journal_volume 8
_journal_year 2010
_chemical_formula_moiety 'C20 H14 O2 S'
_chemical_formula_sum 'C20 H14 O2 S'
_chemical_formula_weight 318.38
_chemical_name_common 2-(6-Methoxynaphthalen-2-yl)-4H-thiochromen-4-one
_chemical_name_systematic
;
?
;
_space_group_IT_number 14
_symmetry_cell_setting monoclinic
_symmetry_space_group_name_Hall '-P 2yn'
_symmetry_space_group_name_H-M 'P 1 21/n 1'
_atom_sites_solution_hydrogens difmap
_atom_sites_solution_primary direct
_atom_sites_solution_secondary difmap
_audit_creation_method SHELXL-97
_cell_angle_alpha 90.00
_cell_angle_beta 106.548(8)
_cell_angle_gamma 90.00
_cell_formula_units_Z 4
_cell_length_a 13.6458(10)
_cell_length_b 5.7353(3)
_cell_length_c 19.9386(14)
_cell_measurement_reflns_used 8000
_cell_measurement_temperature 291(2)
_cell_measurement_theta_max 25.90
_cell_measurement_theta_min 2.15
_cell_volume 1495.82(18)
_computing_cell_refinement 'CELL (Stoe & Cie, 1996)'
_computing_data_collection 'EXPOSE (Stoe & Cie, 1996)'
_computing_data_reduction 'INTEGRATE (Stoe & Cie, 1996)'
_computing_molecular_graphics 'SHELXTL (Sheldrick, 1998)'
_computing_publication_material 'SHELXL-97 (Sheldrick, 1997)'
_computing_structure_refinement 'SHELXL-97 (Sheldrick, 1997)'
_computing_structure_solution 'SHELXS-97 (Sheldrick, 1990)'
_diffrn_ambient_temperature 291(2)
_diffrn_detector_area_resol_mean 6.67
_diffrn_measured_fraction_theta_full 0.998
_diffrn_measured_fraction_theta_max 0.998
_diffrn_measurement_device_type 'Stoe IPDS'
_diffrn_measurement_method \f-scans
_diffrn_radiation_monochromator graphite
_diffrn_radiation_source 'fine-focus sealed tube'
_diffrn_radiation_type MoK\a
_diffrn_radiation_wavelength 0.71073
_diffrn_reflns_av_R_equivalents 0.0826
_diffrn_reflns_av_sigmaI/netI 0.0491
_diffrn_reflns_limit_h_max 16
_diffrn_reflns_limit_h_min -16
_diffrn_reflns_limit_k_max 6
_diffrn_reflns_limit_k_min -6
_diffrn_reflns_limit_l_max 23
_diffrn_reflns_limit_l_min -23
_diffrn_reflns_number 18476
_diffrn_reflns_theta_full 24.99
_diffrn_reflns_theta_max 24.99
_diffrn_reflns_theta_min 2.12
_diffrn_standards_decay_% 0
_exptl_absorpt_coefficient_mu 0.223
_exptl_absorpt_correction_type none
_exptl_crystal_colour yellow
_exptl_crystal_density_diffrn 1.414
_exptl_crystal_density_method 'not measured'
_exptl_crystal_description prismatic
_exptl_crystal_F_000 664
_exptl_crystal_size_max 0.60
_exptl_crystal_size_mid 0.35
_exptl_crystal_size_min 0.12
_refine_diff_density_max 0.337
_refine_diff_density_min -0.317
_refine_diff_density_rms 0.041
_refine_ls_extinction_method none
_refine_ls_goodness_of_fit_ref 0.994
_refine_ls_hydrogen_treatment constr
_refine_ls_matrix_type full
_refine_ls_number_parameters 209
_refine_ls_number_reflns 2629
_refine_ls_number_restraints 0
_refine_ls_restrained_S_all 0.994
_refine_ls_R_factor_all 0.0618
_refine_ls_R_factor_gt 0.0444
_refine_ls_shift/su_max 0.000
_refine_ls_shift/su_mean 0.000
_refine_ls_structure_factor_coef Fsqd
_refine_ls_weighting_details 'calc w=1/[\s^2^(Fo^2^)+(0.0000P)^2^+0.9000P] where P=(Fo^2^+2Fc^2^)/3'
_refine_ls_weighting_scheme calc
_refine_ls_wR_factor_gt 0.0903
_refine_ls_wR_factor_ref 0.0930
_reflns_number_gt 1854
_reflns_number_total 2629
_reflns_threshold_expression >2sigma(I)
_cod_data_source_file b917627f.txt
_cod_data_source_block opus833
_cod_original_sg_symbol_H-M 'P 21/n'
_cod_database_code 7153248

loop_
_symmetry_equiv_pos_as_xyz
'x, y, z'
'-x+1/2, y+1/2, -z+1/2'
'-x, -y, -z'
'x-1/2, -y-1/2, z-1/2'

loop_
_atom_site_label
_atom_site_type_symbol
_atom_site_fract_x
_atom_site_fract_y
_atom_site_fract_z
_atom_site_U_iso_or_equiv
_atom_site_adp_type
_atom_site_occupancy
_atom_site_symmetry_multiplicity
_atom_site_calc_flag
_atom_site_refinement_flags
S1 S 0.27375(6) 0.68325(12) 0.47210(4) 0.0645(2) Uani 1 1 d .
O1 O 0.43017(14) 0.0737(3) 0.58969(9) 0.0694(5) Uani 1 1 d .
O2 O 0.46988(13) 0.5295(3) 0.08290(8) 0.0606(5) Uani 1 1 d .
C1 C 0.35346(16) 0.4842(4) 0.44796(11) 0.0455(5) Uani 1 1 d .
C2 C 0.39634(17) 0.3026(4) 0.48952(12) 0.0531(6) Uani 1 1 d .
H2A H 0.4375 0.2041 0.4721 0.064 Uiso 1 1 calc R
C3 C 0.38583(17) 0.2438(4) 0.55752(12) 0.0518(6) Uani 1 1 d .
C4 C 0.31975(17) 0.3899(4) 0.58775(11) 0.0487(6) Uani 1 1 d .
C5 C 0.26823(18) 0.5858(4) 0.55376(12) 0.0519(6) Uani 1 1 d .
C6 C 0.2047(2) 0.7133(5) 0.58394(13) 0.0639(7) Uani 1 1 d .
H61 H 0.1706 0.8438 0.5610 0.077 Uiso 1 1 calc R
C7 C 0.1922(2) 0.6484(5) 0.64654(13) 0.0672(8) Uani 1 1 d .
H71 H 0.1493 0.7338 0.6661 0.081 Uiso 1 1 calc R
C8 C 0.2433(2) 0.4554(5) 0.68125(13) 0.0679(8) Uani 1 1 d .
H81 H 0.2352 0.4117 0.7243 0.081 Uiso 1 1 calc R
C9 C 0.30574(19) 0.3293(5) 0.65223(13) 0.0631(7) Uani 1 1 d .
H91 H 0.3397 0.1999 0.6760 0.076 Uiso 1 1 calc R
C10 C 0.36806(16) 0.5329(4) 0.37828(11) 0.0437(5) Uani 1 1 d .
C11 C 0.42118(17) 0.3811(4) 0.34806(12) 0.0472(6) Uani 1 1 d .
H111 H 0.4489 0.2468 0.3722 0.057 Uiso 1 1 calc R
C12 C 0.43468(16) 0.4231(4) 0.28187(12) 0.0443(5) Uani 1 1 d .
C13 C 0.39229(16) 0.6275(4) 0.24418(11) 0.0425(5) Uani 1 1 d .
C14 C 0.33950(16) 0.7824(4) 0.27617(12) 0.0469(5) Uani 1 1 d .
H141 H 0.3120 0.9183 0.2529 0.056 Uiso 1 1 calc R
C15 C 0.32770(16) 0.7381(4) 0.34032(12) 0.0471(6) Uani 1 1 d .
H151 H 0.2924 0.8445 0.3599 0.056 Uiso 1 1 calc R
C16 C 0.48829(17) 0.2673(4) 0.24979(13) 0.0547(6) Uani 1 1 d .
H161 H 0.5177 0.1340 0.2738 0.066 Uiso 1 1 calc R
C17 C 0.49755(18) 0.3077(4) 0.18542(13) 0.0571(6) Uani 1 1 d .
H171 H 0.5326 0.2016 0.1655 0.068 Uiso 1 1 calc R
C18 C 0.45454(17) 0.5106(4) 0.14748(12) 0.0486(6) Uani 1 1 d .
C19 C 0.40325(16) 0.6672(4) 0.17649(11) 0.0473(5) Uani 1 1 d .
H191 H 0.3754 0.8005 0.1518 0.057 Uiso 1 1 calc R
C20 C 0.4249(2) 0.7252(5) 0.04140(13) 0.0677(7) Uani 1 1 d .
H201 H 0.4402 0.7191 -0.0027 0.102 Uiso 1 1 calc R
H202 H 0.4521 0.8664 0.0654 0.102 Uiso 1 1 calc R
H203 H 0.3522 0.7218 0.0335 0.102 Uiso 1 1 calc R

loop_
_atom_site_aniso_label
_atom_site_aniso_U_11
_atom_site_aniso_U_22
_atom_site_aniso_U_33
_atom_site_aniso_U_23
_atom_site_aniso_U_13
_atom_site_aniso_U_12
S1 0.0913(5) 0.0500(4) 0.0594(4) 0.0124(3) 0.0330(3) 0.0194(4)
O1 0.0712(12) 0.0663(12) 0.0661(11) 0.0224(10) 0.0120(9) 0.0172(10)
O2 0.0677(11) 0.0614(11) 0.0580(10) -0.0005(9) 0.0263(9) 0.0088(9)
C1 0.0418(12) 0.0413(13) 0.0496(13) 0.0001(10) 0.0067(10) -0.0050(10)
C2 0.0510(13) 0.0502(14) 0.0568(14) 0.0044(12) 0.0133(11) 0.0072(12)
C3 0.0445(13) 0.0529(16) 0.0505(13) 0.0084(11) 0.0017(11) -0.0026(11)
C4 0.0434(12) 0.0514(14) 0.0450(13) 0.0028(11) 0.0024(10) -0.0073(11)
C5 0.0561(14) 0.0495(14) 0.0489(13) -0.0016(11) 0.0129(11) -0.0059(12)
C6 0.0755(18) 0.0607(17) 0.0568(16) 0.0047(13) 0.0208(13) 0.0123(14)
C7 0.0669(17) 0.082(2) 0.0536(16) -0.0021(14) 0.0184(13) 0.0044(15)
C8 0.0620(16) 0.095(2) 0.0470(14) 0.0097(15) 0.0155(13) -0.0006(16)
C9 0.0563(15) 0.0745(19) 0.0531(15) 0.0135(14) 0.0068(12) 0.0012(14)
C10 0.0405(12) 0.0379(13) 0.0504(13) 0.0000(10) 0.0088(10) -0.0028(10)
C11 0.0482(13) 0.0364(13) 0.0534(14) 0.0065(10) 0.0084(11) 0.0031(10)
C12 0.0403(12) 0.0371(13) 0.0536(13) -0.0013(10) 0.0104(10) -0.0015(10)
C13 0.0398(11) 0.0369(13) 0.0495(13) -0.0010(10) 0.0107(10) -0.0033(9)
C14 0.0484(13) 0.0368(12) 0.0543(14) 0.0058(11) 0.0125(10) 0.0053(10)
C15 0.0484(13) 0.0410(14) 0.0535(14) 0.0000(11) 0.0173(11) 0.0059(10)
C16 0.0562(14) 0.0433(14) 0.0638(15) 0.0048(12) 0.0157(12) 0.0112(11)
C17 0.0588(15) 0.0479(15) 0.0686(16) -0.0053(13) 0.0245(12) 0.0095(12)
C18 0.0461(13) 0.0487(14) 0.0514(13) -0.0043(11) 0.0145(11) -0.0038(11)
C19 0.0476(13) 0.0399(13) 0.0537(14) 0.0032(11) 0.0135(11) 0.0020(11)
C20 0.0810(18) 0.0701(19) 0.0538(15) 0.0037(14) 0.0222(13) 0.0100(15)

loop_
_atom_type_symbol
_atom_type_description
_atom_type_scat_dispersion_real
_atom_type_scat_dispersion_imag
_atom_type_scat_source
C C 0.0033 0.0016 'International Tables Vol C Tables 4.2.6.8 and 6.1.1.4'
H H 0.0000 0.0000 'International Tables Vol C Tables 4.2.6.8 and 6.1.1.4'
O O 0.0106 0.0060 'International Tables Vol C Tables 4.2.6.8 and 6.1.1.4'
S S 0.1246 0.1234 'International Tables Vol C Tables 4.2.6.8 and 6.1.1.4'

loop_
_geom_angle_atom_site_label_1
_geom_angle_atom_site_label_2
_geom_angle_atom_site_label_3
_geom_angle
C5 S1 C1 104.19(11)
C18 O2 C20 116.97(19)
C2 C1 C10 124.5(2)
C2 C1 S1 122.07(19)
C10 C1 S1 113.39(16)
C1 C2 C3 127.8(2)
C1 C2 H2A 116.1
C3 C2 H2A 116.1
O1 C3 C2 120.7(2)
O1 C3 C4 120.3(2)
C2 C3 C4 119.0(2)
C5 C4 C9 117.8(2)
C5 C4 C3 122.7(2)
C9 C4 C3 119.6(2)
C4 C5 C6 120.1(2)
C4 C5 S1 124.22(19)
C6 C5 S1 115.61(19)
C7 C6 C5 120.6(3)
C7 C6 H61 119.7
C5 C6 H61 119.7
C6 C7 C8 120.1(3)
C6 C7 H71 120.0
C8 C7 H71 120.0
C9 C8 C7 119.9(2)
C9 C8 H81 120.1
C7 C8 H81 120.1
C8 C9 C4 121.6(3)
C8 C9 H91 119.2
C4 C9 H91 119.2
C15 C10 C11 117.5(2)
C15 C10 C1 121.3(2)
C11 C10 C1 121.2(2)
C12 C11 C10 122.0(2)
C12 C11 H111 119.0
C10 C11 H111 119.0
C16 C12 C11 122.6(2)
C16 C12 C13 117.7(2)
C11 C12 C13 119.7(2)
C12 C13 C14 117.7(2)
C12 C13 C19 119.9(2)
C14 C13 C19 122.5(2)
C15 C14 C13 121.5(2)
C15 C14 H141 119.2
C13 C14 H141 119.2
C10 C15 C14 121.6(2)
C10 C15 H151 119.2
C14 C15 H151 119.2
C12 C16 C17 121.5(2)
C12 C16 H161 119.2
C17 C16 H161 119.2
C16 C17 C18 120.8(2)
C16 C17 H171 119.6
C18 C17 H171 119.6
O2 C18 C19 125.6(2)
O2 C18 C17 114.6(2)
C19 C18 C17 119.8(2)
C18 C19 C13 120.2(2)
C18 C19 H191 119.9
C13 C19 H191 119.9
O2 C20 H201 109.5
O2 C20 H202 109.5
H201 C20 H202 109.5
O2 C20 H203 109.5
H201 C20 H203 109.5
H202 C20 H203 109.5

loop_
_geom_bond_atom_site_label_1
_geom_bond_atom_site_label_2
_geom_bond_distance
S1 C5 1.743(2)
S1 C1 1.737(2)
O1 C3 1.228(3)
O2 C18 1.366(3)
O2 C20 1.425(3)
C1 C2 1.356(3)
C1 C10 1.485(3)
C2 C3 1.443(3)
C2 H2A 0.9300
C3 C4 1.479(3)
C4 C5 1.394(3)
C4 C9 1.397(3)
C5 C6 1.395(3)
C6 C7 1.359(3)
C6 H61 0.9300
C7 C8 1.384(4)
C7 H71 0.9300
C8 C9 1.365(4)
C8 H81 0.9300
C9 H91 0.9300
C10 C15 1.422(3)
C10 C11 1.377(3)
C11 C12 1.404(3)
C11 H111 0.9300
C12 C16 1.418(3)
C12 C13 1.423(3)
C13 C14 1.406(3)
C13 C19 1.418(3)
C14 C15 1.358(3)
C14 H141 0.9300
C15 H151 0.9300
C16 C17 1.345(3)
C16 H161 0.9300
C17 C18 1.420(3)
C17 H171 0.9300
C18 C19 1.365(3)
C19 H191 0.9300
C20 H201 0.9600
C20 H202 0.9600
C20 H203 0.9600

loop_
_geom_torsion_atom_site_label_1
_geom_torsion_atom_site_label_2
_geom_torsion_atom_site_label_3
_geom_torsion_atom_site_label_4
_geom_torsion
C5 S1 C1 C2 -0.2(2)
C5 S1 C1 C10 179.24(16)
C10 C1 C2 C3 -180.0(2)
S1 C1 C2 C3 -0.6(3)
C1 C2 C3 O1 -179.4(2)
C1 C2 C3 C4 1.3(4)
O1 C3 C4 C5 179.5(2)
C2 C3 C4 C5 -1.2(3)
O1 C3 C4 C9 -1.9(3)
C2 C3 C4 C9 177.5(2)
C9 C4 C5 C6 -0.4(3)
C3 C4 C5 C6 178.2(2)
C9 C4 C5 S1 -178.25(18)
C3 C4 C5 S1 0.4(3)
C1 S1 C5 C4 0.3(2)
C1 S1 C5 C6 -177.63(19)
C4 C5 C6 C7 0.0(4)
S1 C5 C6 C7 178.0(2)
C5 C6 C7 C8 0.5(4)
C6 C7 C8 C9 -0.5(4)
C7 C8 C9 C4 0.0(4)
C5 C4 C9 C8 0.5(4)
C3 C4 C9 C8 -178.2(2)
C2 C1 C10 C15 -174.5(2)
S1 C1 C10 C15 6.0(3)
C2 C1 C10 C11 5.5(3)
S1 C1 C10 C11 -173.97(17)
C15 C10 C11 C12 -0.8(3)
C1 C10 C11 C12 179.2(2)
C10 C11 C12 C16 -179.4(2)
C10 C11 C12 C13 -0.3(3)
C16 C12 C13 C14 -179.7(2)
C11 C12 C13 C14 1.1(3)
C16 C12 C13 C19 0.9(3)
C11 C12 C13 C19 -178.2(2)
C12 C13 C14 C15 -1.0(3)
C19 C13 C14 C15 178.3(2)
C11 C10 C15 C14 0.9(3)
C1 C10 C15 C14 -179.1(2)
C13 C14 C15 C10 0.0(3)
C11 C12 C16 C17 177.9(2)
C13 C12 C16 C17 -1.2(3)
C12 C16 C17 C18 0.7(4)
C20 O2 C18 C19 -2.6(3)
C20 O2 C18 C17 177.6(2)
C16 C17 C18 O2 179.9(2)
C16 C17 C18 C19 0.1(4)
O2 C18 C19 C13 179.9(2)
C17 C18 C19 C13 -0.3(3)
C12 C13 C19 C18 -0.2(3)
C14 C13 C19 C18 -179.5(2)
